data_2023125
loop_
_publ_author_name
'Zeller, Matthias'
'Parent, Stephan'
'Schultheiss, Nate'

_publ_section_title
;
 Structural characterization and comparative analysis of polymorphic forms
 of psilocin (4-hydroxy-N,N-dimethyltryptamine)
;
_journal_coeditor_code HB8096
_journal_issue 6
_journal_name_full 'Acta Crystallographica Section E Crystallographic Communications'
_journal_paper_doi 10.1107/S2056989024004201
_journal_volume 80
_journal_year 2024
_chemical_formula_moiety 'C12 H16 N2 O'
_chemical_formula_sum 'C12 H16 N2 O'
_chemical_formula_weight 204.27
_space_group_crystal_system monoclinic
_space_group_IT_number 14
_space_group_name_Hall '-P 2ybc'
_space_group_name_H-M_alt 'P 1 21/c 1'
_atom_sites_solution_hydrogens mixed
_atom_sites_solution_primary dual
_atom_sites_solution_secondary difmap
_audit_creation_method SHELXL-2019/3
_cell_angle_alpha 90
_cell_angle_beta 92.5663(19)
_cell_angle_gamma 90
_cell_formula_units_Z 4
_cell_length_a 10.4041(4)
_cell_length_b 8.5286(3)
_cell_length_c 12.4087(4)
_cell_measurement_reflns_used 9931
_cell_measurement_temperature 150(2)
_cell_measurement_theta_max 33.0609
_cell_measurement_theta_min 3.0899
_cell_volume 1099.95(7)
_computing_cell_refinement
;
SAINT V8.40B (Bruker, 2020)
;
_computing_data_collection
;
Apex4 v2022.10-0 (Bruker, 2022)
;
_computing_data_reduction
;
SAINT V8.40B (Bruker, 2020)
;
_computing_publication_material 'publCIF (Westrip, 2013)'
_computing_structure_refinement
;
<i>SHELXL2019/2</i> (Sheldrick, 2015b),
<i>ShelXle</i> Rev1580 (H\"ubschle <i>et al.</i>,  2011)
;
_computing_structure_solution
;
<i>SHELXT</i> (Sheldrick, 2015a)
;
_diffrn_ambient_temperature 150(2)
_diffrn_detector_area_resol_mean 7.4074
_diffrn_measured_fraction_theta_full 0.996
_diffrn_measured_fraction_theta_max 0.998
_diffrn_measurement_device 'three circle diffractometer'
_diffrn_measurement_device_type 'Bruker AXS D8 Quest'
_diffrn_measurement_method 'omega and phi scans'
_diffrn_radiation_monochromator 'Triumph curved graphite crystal'
_diffrn_radiation_type MoK\a
_diffrn_radiation_wavelength 0.71073
_diffrn_reflns_av_R_equivalents 0.0510
_diffrn_reflns_av_unetI/netI 0.0263
_diffrn_reflns_limit_h_max 16
_diffrn_reflns_limit_h_min -16
_diffrn_reflns_limit_k_max 13
_diffrn_reflns_limit_k_min -13
_diffrn_reflns_limit_l_max 18
_diffrn_reflns_limit_l_min -19
_diffrn_reflns_number 33575
_diffrn_reflns_theta_full 25.242
_diffrn_reflns_theta_max 33.195
_diffrn_reflns_theta_min 2.899
_diffrn_source 'fine focus sealed tube X-ray source'
_diffrn_source_current '30 mA'
_diffrn_source_voltage '50 kV'
_exptl_absorpt_coefficient_mu 0.080
_exptl_absorpt_correction_T_max 0.7465
_exptl_absorpt_correction_T_min 0.6628
_exptl_absorpt_correction_type multi-scan
_exptl_absorpt_process_details
;
(SADABS 2016/2; Krause <i>et al.</i>,  2015)
;
_exptl_crystal_colour colourless
_exptl_crystal_density_diffrn 1.233
_exptl_crystal_description plate
_exptl_crystal_F_000 440
_exptl_crystal_size_max 0.430
_exptl_crystal_size_mid 0.290
_exptl_crystal_size_min 0.060
_refine_diff_density_max 0.348
_refine_diff_density_min -0.240
_refine_ls_extinction_method none
_refine_ls_goodness_of_fit_ref 1.054
_refine_ls_hydrogen_treatment mixed
_refine_ls_matrix_type full
_refine_ls_number_parameters 146
_refine_ls_number_reflns 4199
_refine_ls_number_restraints 0
_refine_ls_restrained_S_all 1.054
_refine_ls_R_factor_all 0.0652
_refine_ls_R_factor_gt 0.0458
_refine_ls_shift/su_max 0.000
_refine_ls_shift/su_mean 0.000
_refine_ls_structure_factor_coef Fsqd
_refine_ls_weighting_details 'w=1/[\s^2^(Fo^2^)+(0.0713P)^2^+0.1621P] where P=(Fo^2^+2Fc^2^)/3'
_refine_ls_weighting_scheme calc
_refine_ls_wR_factor_gt 0.1248
_refine_ls_wR_factor_ref 0.1381
_reflns_number_gt 3116
_reflns_number_total 4199
_reflns_threshold_expression 'I > 2\s(I)'
_cod_data_source_file hb8096.cif
_cod_data_source_block Form_I_150K
_cod_original_sg_symbol_H-M 'P 21/c'
_cod_database_code 2023125
_shelx_space_group_comment
;
The symmetry employed for this shelxl refinement is uniquely defined
by the following loop, which should always be used as a source of
symmetry information in preference to the above space-group names.
They are only intended as comments.
;
_shelx_estimated_absorpt_t_min 0.966
_shelx_estimated_absorpt_t_max 0.995

loop_
_space_group_symop_operation_xyz
'x, y, z'
'-x, y+1/2, -z+1/2'
'-x, -y, -z'
'x, -y-1/2, z-1/2'

loop_
_atom_site_type_symbol
_atom_site_label
_atom_site_fract_x
_atom_site_fract_y
_atom_site_fract_z
_atom_site_U_iso_or_equiv
_atom_site_adp_type
_atom_site_calc_flag
_atom_site_occupancy
_atom_site_disorder_assembly
_atom_site_disorder_group
O O1 0.70597(7) 0.47588(8) 0.47509(5) 0.03151(16) Uani d 1 . .
H H1O 0.7335(17) 0.592(2) 0.4841(14) 0.071(5) Uiso d 1 . .
N N1 0.64472(10) 0.13425(11) 0.18670(7) 0.0385(2) Uani d 1 . .
H H1N 0.6505(15) 0.0898(19) 0.1202(13) 0.056(4) Uiso d 1 . .
N N2 0.24988(8) 0.22499(9) 0.49394(6) 0.02849(16) Uani d 1 . .
C C1 0.47558(9) 0.23991(11) 0.43345(7) 0.02952(18) Uani d 1 . .
H H1A 0.472877 0.351903 0.454214 0.035 Uiso calc 1 . .
H H1B 0.513277 0.180568 0.495733 0.035 Uiso calc 1 . .
C C5 0.54133(11) 0.12554(12) 0.25174(8) 0.0350(2) Uani d 1 . .
H H5 0.467292 0.062248 0.237856 0.042 Uiso calc 1 . .
C C6 0.56084(9) 0.22194(10) 0.33987(7) 0.02783(18) Uani d 1 . .
C C7 0.68352(9) 0.29695(10) 0.32686(7) 0.02674(18) Uani d 1 . .
C C8 0.75460(9) 0.41272(10) 0.38446(7) 0.02762(18) Uani d 1 . .
C C9 0.87124(10) 0.46122(13) 0.34568(9) 0.0357(2) Uani d 1 . .
H H9 0.920818 0.537842 0.384468 0.043 Uiso calc 1 . .
C C10 0.91725(11) 0.39842(14) 0.24952(9) 0.0415(3) Uani d 1 . .
H H10 0.997389 0.433933 0.224968 0.050 Uiso calc 1 . .
C C11 0.84970(11) 0.28788(14) 0.19068(9) 0.0403(3) Uani d 1 . .
H H11 0.881122 0.246287 0.125900 0.048 Uiso calc 1 . .
C C12 0.73231(10) 0.23859(11) 0.22993(7) 0.0324(2) Uani d 1 . .
C C2 0.33887(9) 0.18255(12) 0.40912(8) 0.0326(2) Uani d 1 . .
H H2A 0.306539 0.227858 0.339629 0.039 Uiso calc 1 . .
H H2B 0.339916 0.067070 0.401086 0.039 Uiso calc 1 . .
C C3 0.11742(11) 0.18671(17) 0.45855(11) 0.0477(3) Uani d 1 . .
H H3A 0.095506 0.240663 0.390463 0.072 Uiso calc 1 . .
H H3B 0.058665 0.220643 0.513544 0.072 Uiso calc 1 . .
H H3C 0.109444 0.073191 0.447973 0.072 Uiso calc 1 . .
C C4 0.28086(12) 0.14338(14) 0.59591(9) 0.0417(2) Uani d 1 . .
H H4A 0.274408 0.029888 0.584536 0.063 Uiso calc 1 . .
H H4B 0.220221 0.175593 0.649912 0.063 Uiso calc 1 . .
H H4C 0.368648 0.170138 0.621391 0.063 Uiso calc 1 . .

loop_
_atom_site_aniso_label
_atom_site_aniso_U_11
_atom_site_aniso_U_22
_atom_site_aniso_U_33
_atom_site_aniso_U_12
_atom_site_aniso_U_13
_atom_site_aniso_U_23
O1 0.0440(4) 0.0254(3) 0.0263(3) -0.0044(3) 0.0143(3) -0.0015(2)
N1 0.0508(5) 0.0386(5) 0.0265(4) 0.0103(4) 0.0070(3) -0.0076(3)
N2 0.0294(4) 0.0283(4) 0.0280(3) -0.0019(3) 0.0039(3) -0.0006(3)
C1 0.0325(4) 0.0296(4) 0.0269(4) -0.0009(3) 0.0058(3) -0.0038(3)
C5 0.0437(5) 0.0319(5) 0.0295(4) 0.0051(4) 0.0025(4) -0.0067(4)
C6 0.0345(4) 0.0245(4) 0.0249(4) 0.0047(3) 0.0052(3) -0.0014(3)
C7 0.0340(4) 0.0244(4) 0.0224(3) 0.0081(3) 0.0079(3) 0.0028(3)
C8 0.0343(4) 0.0249(4) 0.0244(4) 0.0049(3) 0.0093(3) 0.0043(3)
C9 0.0355(5) 0.0361(5) 0.0364(5) 0.0024(4) 0.0119(4) 0.0043(4)
C10 0.0373(5) 0.0480(6) 0.0408(5) 0.0100(4) 0.0186(4) 0.0091(4)
C11 0.0448(6) 0.0457(6) 0.0318(5) 0.0170(5) 0.0174(4) 0.0041(4)
C12 0.0422(5) 0.0304(4) 0.0251(4) 0.0125(4) 0.0094(3) 0.0015(3)
C2 0.0334(4) 0.0346(5) 0.0301(4) -0.0006(4) 0.0033(3) -0.0078(4)
C3 0.0306(5) 0.0634(8) 0.0492(6) -0.0026(5) 0.0012(4) -0.0151(6)
C4 0.0452(6) 0.0420(6) 0.0383(5) -0.0024(5) 0.0067(4) 0.0142(4)

loop_
_atom_type_symbol
_atom_type_description
_atom_type_scat_dispersion_real
_atom_type_scat_dispersion_imag
_atom_type_scat_source
C C 0.0033 0.0016 'International Tables Vol C Tables 4.2.6.8 and 6.1.1.4'
H H 0.0000 0.0000 'International Tables Vol C Tables 4.2.6.8 and 6.1.1.4'
N N 0.0061 0.0033 'International Tables Vol C Tables 4.2.6.8 and 6.1.1.4'
O O 0.0106 0.0060 'International Tables Vol C Tables 4.2.6.8 and 6.1.1.4'

loop_
_geom_angle_atom_site_label_1
_geom_angle_atom_site_label_2
_geom_angle_atom_site_label_3
_geom_angle_site_symmetry_1
_geom_angle_site_symmetry_3
_geom_angle
_geom_angle_publ_flag
C8 O1 H1O . . 110.8(10) ?
C12 N1 C5 . . 109.28(8) ?
C12 N1 H1N . . 123.8(10) ?
C5 N1 H1N . . 126.4(10) ?
C3 N2 C4 . . 108.68(9) ?
C3 N2 C2 . . 110.07(8) ?
C4 N2 C2 . . 112.18(8) ?
C6 C1 C2 . . 113.17(8) ?
C6 C1 H1A . . 108.9 ?
C2 C1 H1A . . 108.9 ?
C6 C1 H1B . . 108.9 ?
C2 C1 H1B . . 108.9 ?
H1A C1 H1B . . 107.8 ?
N1 C5 C6 . . 110.04(10) ?
N1 C5 H5 . . 125.0 ?
C6 C5 H5 . . 125.0 ?
C5 C6 C7 . . 106.01(8) ?
C5 C6 C1 . . 127.22(9) ?
C7 C6 C1 . . 126.71(8) ?
C8 C7 C12 . . 118.49(8) ?
C8 C7 C6 . . 134.47(8) ?
C12 C7 C6 . . 106.95(8) ?
O1 C8 C9 . . 122.01(9) ?
O1 C8 C7 . . 119.29(8) ?
C9 C8 C7 . . 118.69(8) ?
C8 C9 C10 . . 120.99(11) ?
C8 C9 H9 . . 119.5 ?
C10 C9 H9 . . 119.5 ?
C11 C10 C9 . . 121.84(10) ?
C11 C10 H10 . . 119.1 ?
C9 C10 H10 . . 119.1 ?
C10 C11 C12 . . 117.19(9) ?
C10 C11 H11 . . 121.4 ?
C12 C11 H11 . . 121.4 ?
N1 C12 C11 . . 129.50(9) ?
N1 C12 C7 . . 107.71(9) ?
C11 C12 C7 . . 122.78(10) ?
N2 C2 C1 . . 112.95(8) ?
N2 C2 H2A . . 109.0 ?
C1 C2 H2A . . 109.0 ?
N2 C2 H2B . . 109.0 ?
C1 C2 H2B . . 109.0 ?
H2A C2 H2B . . 107.8 ?
N2 C3 H3A . . 109.5 ?
N2 C3 H3B . . 109.5 ?
H3A C3 H3B . . 109.5 ?
N2 C3 H3C . . 109.5 ?
H3A C3 H3C . . 109.5 ?
H3B C3 H3C . . 109.5 ?
N2 C4 H4A . . 109.5 ?
N2 C4 H4B . . 109.5 ?
H4A C4 H4B . . 109.5 ?
N2 C4 H4C . . 109.5 ?
H4A C4 H4C . . 109.5 ?
H4B C4 H4C . . 109.5 ?

loop_
_geom_bond_atom_site_label_1
_geom_bond_atom_site_label_2
_geom_bond_site_symmetry_2
_geom_bond_distance
_geom_bond_publ_flag
O1 C8 . 1.3645(10) ?
O1 H1O . 1.038(19) ?
N1 C12 . 1.3662(15) ?
N1 C5 . 1.3755(14) ?
N1 H1N . 0.913(16) ?
N2 C3 . 1.4644(14) ?
N2 C4 . 1.4672(13) ?
N2 C2 . 1.4776(12) ?
C1 C6 . 1.5004(12) ?
C1 C2 . 1.5215(14) ?
C1 H1A . 0.9900 ?
C1 H1B . 0.9900 ?
C5 C6 . 1.3759(13) ?
C5 H5 . 0.9500 ?
C6 C7 . 1.4432(13) ?
C7 C8 . 1.4090(13) ?
C7 C12 . 1.4165(12) ?
C8 C9 . 1.3884(13) ?
C9 C10 . 1.4110(15) ?
C9 H9 . 0.9500 ?
C10 C11 . 1.3674(18) ?
C10 H10 . 0.9500 ?
C11 C12 . 1.3995(15) ?
C11 H11 . 0.9500 ?
C2 H2A . 0.9900 ?
C2 H2B . 0.9900 ?
C3 H3A . 0.9800 ?
C3 H3B . 0.9800 ?
C3 H3C . 0.9800 ?
C4 H4A . 0.9800 ?
C4 H4B . 0.9800 ?
C4 H4C . 0.9800 ?

loop_
_geom_hbond_atom_site_label_D
_geom_hbond_atom_site_label_H
_geom_hbond_atom_site_label_A
_geom_hbond_site_symmetry_A
_geom_hbond_distance_DH
_geom_hbond_distance_HA
_geom_hbond_distance_DA
_geom_hbond_angle_DHA
_geom_hbond_publ_flag
O1 H1O N2 3_666 1.038(19) 1.590(19) 2.6175(10) 169.5(16) yes
N1 H1N O1 4_565 0.913(16) 1.995(17) 2.8867(11) 165.0(15) yes

loop_
_geom_torsion_atom_site_label_1
_geom_torsion_atom_site_label_2
_geom_torsion_atom_site_label_3
_geom_torsion_atom_site_label_4
_geom_torsion_site_symmetry_1
_geom_torsion_site_symmetry_2
_geom_torsion_site_symmetry_3
_geom_torsion_site_symmetry_4
_geom_torsion
_geom_torsion_publ_flag
C12 N1 C5 C6 . . . . -1.19(12) ?
N1 C5 C6 C7 . . . . 1.10(11) ?
N1 C5 C6 C1 . . . . -176.13(9) ?
C2 C1 C6 C5 . . . . -19.25(14) ?
C2 C1 C6 C7 . . . . 164.07(9) ?
C5 C6 C7 C8 . . . . 175.89(10) ?
C1 C6 C7 C8 . . . . -6.86(16) ?
C5 C6 C7 C12 . . . . -0.61(10) ?
C1 C6 C7 C12 . . . . 176.64(8) ?
C12 C7 C8 O1 . . . . 176.77(8) ?
C6 C7 C8 O1 . . . . 0.57(15) ?
C12 C7 C8 C9 . . . . -1.96(13) ?
C6 C7 C8 C9 . . . . -178.15(10) ?
O1 C8 C9 C10 . . . . -177.57(9) ?
C7 C8 C9 C10 . . . . 1.12(15) ?
C8 C9 C10 C11 . . . . -0.03(17) ?
C9 C10 C11 C12 . . . . -0.17(17) ?
C5 N1 C12 C11 . . . . -178.23(10) ?
C5 N1 C12 C7 . . . . 0.76(11) ?
C10 C11 C12 N1 . . . . 178.11(10) ?
C10 C11 C12 C7 . . . . -0.75(16) ?
C8 C7 C12 N1 . . . . -177.24(8) ?
C6 C7 C12 N1 . . . . -0.08(10) ?
C8 C7 C12 C11 . . . . 1.83(14) ?
C6 C7 C12 C11 . . . . 178.99(9) ?
C3 N2 C2 C1 . . . . 171.85(9) ?
C4 N2 C2 C1 . . . . -67.00(11) ?
C6 C1 C2 N2 . . . . -170.10(8) ?
